data_7115353
loop_
_publ_author_name
'Shinaj K. Rajagopal'
'Abbey M. Philip'
'Kalaivanan Nagarajan'
'Mahesh Hariharan'

_publ_section_title
;
 Progressive acylation of pyrene engineers solid state packing and colour
 via C-H...H-C, C-H...O and pi-pi interactions
;
_journal_name_full Chem.Commun.
_journal_page_first 8644
_journal_paper_doi 10.1039/C4cc01897D
_journal_volume 50
_journal_year 2014
_chemical_formula_moiety 'C20 H14 O2'
_chemical_formula_sum 'C20 H14 O2'
_chemical_formula_weight 286.31
_chemical_name_systematic
;
 ?
;
_space_group_IT_number 14
_symmetry_cell_setting monoclinic
_symmetry_space_group_name_Hall '-P 2ybc'
_symmetry_space_group_name_H-M 'P 1 21/c 1'
_atom_sites_solution_hydrogens geom
_atom_sites_solution_primary direct
_atom_sites_solution_secondary difmap
_audit_creation_method SHELXL-97
_cell_angle_alpha 90.00
_cell_angle_beta 93.824(3)
_cell_angle_gamma 90.00
_cell_formula_units_Z 4
_cell_length_a 8.1941(3)
_cell_length_b 23.0417(9)
_cell_length_c 7.4020(4)
_cell_measurement_reflns_used 2427
_cell_measurement_temperature 296(2)
_cell_measurement_theta_max 28.32
_cell_measurement_theta_min 2.49
_cell_volume 1394.43(11)
_computing_cell_refinement 'Bruker SAINT'
_computing_data_collection 'Bruker APEX2'
_computing_data_reduction 'Bruker SAINT'
_computing_molecular_graphics 'Bruker SHELXTL'
_computing_publication_material 'Bruker SHELXTL'
_computing_structure_refinement 'SHELXL-97 (Sheldrick, 2008)'
_computing_structure_solution 'SHELXS-97 (Sheldrick, 2008)'
_diffrn_ambient_temperature 296(2)
_diffrn_measured_fraction_theta_full 0.979
_diffrn_measured_fraction_theta_max 0.979
_diffrn_measurement_device_type 'Bruker APEX-II CCD'
_diffrn_measurement_method '\f and \w scans'
_diffrn_radiation_monochromator graphite
_diffrn_radiation_source 'fine-focus sealed tube'
_diffrn_radiation_type MoK\a
_diffrn_radiation_wavelength 0.71073
_diffrn_reflns_av_R_equivalents 0.0444
_diffrn_reflns_av_sigmaI/netI 0.0536
_diffrn_reflns_limit_h_max 9
_diffrn_reflns_limit_h_min -8
_diffrn_reflns_limit_k_max 27
_diffrn_reflns_limit_k_min -26
_diffrn_reflns_limit_l_max 8
_diffrn_reflns_limit_l_min -8
_diffrn_reflns_number 10022
_diffrn_reflns_theta_full 24.99
_diffrn_reflns_theta_max 24.99
_diffrn_reflns_theta_min 1.77
_diffrn_standards_number 0
_exptl_absorpt_coefficient_mu 0.087
_exptl_absorpt_correction_T_max 0.9913
_exptl_absorpt_correction_T_min 0.9828
_exptl_absorpt_correction_type multi-scan
_exptl_absorpt_process_details sadabs
_exptl_crystal_colour yellow
_exptl_crystal_density_diffrn 1.364
_exptl_crystal_density_meas 1.363
_exptl_crystal_density_method 'not measured'
_exptl_crystal_description block
_exptl_crystal_F_000 600
_exptl_crystal_size_max 0.20
_exptl_crystal_size_mid 0.15
_exptl_crystal_size_min 0.10
_refine_diff_density_max 0.246
_refine_diff_density_min -0.162
_refine_diff_density_rms 0.037
_refine_ls_extinction_method none
_refine_ls_goodness_of_fit_ref 1.068
_refine_ls_hydrogen_treatment constr
_refine_ls_matrix_type full
_refine_ls_number_parameters 201
_refine_ls_number_reflns 2408
_refine_ls_number_restraints 0
_refine_ls_restrained_S_all 1.068
_refine_ls_R_factor_all 0.1201
_refine_ls_R_factor_gt 0.0764
_refine_ls_shift/su_max 0.000
_refine_ls_shift/su_mean 0.000
_refine_ls_structure_factor_coef Fsqd
_refine_ls_weighting_details 'calc w=1/[\s^2^(Fo^2^)+(0.0489P)^2^+0.4384P] where P=(Fo^2^+2Fc^2^)/3'
_refine_ls_weighting_scheme calc
_refine_ls_wR_factor_gt 0.1157
_refine_ls_wR_factor_ref 0.1318
_reflns_number_gt 1521
_reflns_number_total 2408
_reflns_threshold_expression >2\s(I)
_cod_data_source_file c4cc01897d2.cif
_cod_data_source_block output
_cod_original_sg_symbol_H-M 'P2(1)/c  '
_cod_database_code 7115353

loop_
_symmetry_equiv_pos_as_xyz
'x, y, z'
'-x, y+1/2, -z+1/2'
'-x, -y, -z'
'x, -y-1/2, z-1/2'

loop_
_atom_site_label
_atom_site_type_symbol
_atom_site_fract_x
_atom_site_fract_y
_atom_site_fract_z
_atom_site_U_iso_or_equiv
_atom_site_adp_type
_atom_site_occupancy
_atom_site_symmetry_multiplicity
_atom_site_calc_flag
_atom_site_refinement_flags
C1 C 0.7055(4) 0.16386(11) 0.0808(4) 0.0590(8) Uani 1 1 d .
H1A H 0.5943 0.1507 0.0658 0.089 Uiso 1 1 calc R
H1B H 0.7448 0.1596 0.2052 0.089 Uiso 1 1 calc R
H1C H 0.7722 0.1412 0.0056 0.089 Uiso 1 1 calc R
C2 C 0.7138(3) 0.22687(11) 0.0269(3) 0.0464(7) Uani 1 1 d .
C3 C 0.8626(3) 0.26091(10) 0.0892(3) 0.0407(6) Uani 1 1 d .
C4 C 0.8595(3) 0.32188(10) 0.1152(3) 0.0368(6) Uani 1 1 d .
C5 C 0.7156(3) 0.35670(11) 0.0867(3) 0.0428(6) Uani 1 1 d .
H5 H 0.6186 0.3390 0.0439 0.051 Uiso 1 1 calc R
C6 C 0.7157(3) 0.41426(11) 0.1198(3) 0.0436(6) Uani 1 1 d .
H6 H 0.6189 0.4349 0.0980 0.052 Uiso 1 1 calc R
C7 C 0.8594(3) 0.44478(10) 0.1874(3) 0.0361(6) Uani 1 1 d .
C8 C 0.8634(3) 0.50514(11) 0.2248(3) 0.0411(6) Uani 1 1 d .
C9 C 0.7117(4) 0.54122(11) 0.2264(3) 0.0497(7) Uani 1 1 d .
C10 C 0.7225(4) 0.60568(11) 0.2063(4) 0.0607(8) Uani 1 1 d .
H10A H 0.6180 0.6207 0.1623 0.091 Uiso 1 1 calc R
H10B H 0.8027 0.6150 0.1220 0.091 Uiso 1 1 calc R
H10C H 0.7538 0.6228 0.3217 0.091 Uiso 1 1 calc R
C11 C 1.0063(3) 0.35072(10) 0.1775(3) 0.0362(6) Uani 1 1 d .
C12 C 1.1547(3) 0.31903(11) 0.2074(3) 0.0409(6) Uani 1 1 d .
C13 C 1.1524(3) 0.25934(12) 0.1771(3) 0.0510(7) Uani 1 1 d .
H13 H 1.2487 0.2381 0.1948 0.061 Uiso 1 1 calc R
C14 C 1.0095(3) 0.23146(11) 0.1215(3) 0.0498(7) Uani 1 1 d .
H14 H 1.0113 0.1915 0.1050 0.060 Uiso 1 1 calc R
C15 C 1.3012(3) 0.34856(12) 0.2689(3) 0.0496(7) Uani 1 1 d .
H15 H 1.3974 0.3275 0.2902 0.060 Uiso 1 1 calc R
C16 C 1.3025(3) 0.40612(12) 0.2965(3) 0.0492(7) Uani 1 1 d .
H16 H 1.4000 0.4243 0.3346 0.059 Uiso 1 1 calc R
C17 C 1.1565(3) 0.44000(11) 0.2683(3) 0.0416(6) Uani 1 1 d .
C18 C 1.0070(3) 0.41207(10) 0.2107(3) 0.0350(6) Uani 1 1 d .
C19 C 1.0131(3) 0.53121(12) 0.2737(3) 0.0499(7) Uani 1 1 d .
H19 H 1.0165 0.5711 0.2924 0.060 Uiso 1 1 calc R
C20 C 1.1567(3) 0.49989(12) 0.2953(3) 0.0497(7) Uani 1 1 d .
H20 H 1.2543 0.5189 0.3281 0.060 Uiso 1 1 calc R
O1 O 0.6021(2) 0.24798(8) -0.0676(3) 0.0670(6) Uani 1 1 d .
O2 O 0.5804(3) 0.51984(9) 0.2550(4) 0.0907(8) Uani 1 1 d .

loop_
_atom_site_aniso_label
_atom_site_aniso_U_11
_atom_site_aniso_U_22
_atom_site_aniso_U_33
_atom_site_aniso_U_23
_atom_site_aniso_U_13
_atom_site_aniso_U_12
C1 0.066(2) 0.0513(17) 0.0594(16) 0.0011(13) -0.0013(13) -0.0103(15)
C2 0.0465(19) 0.0490(16) 0.0439(14) -0.0071(11) 0.0038(12) -0.0018(14)
C3 0.0397(17) 0.0439(16) 0.0385(12) -0.0010(10) 0.0029(10) -0.0012(13)
C4 0.0312(15) 0.0450(15) 0.0343(12) 0.0022(10) 0.0027(9) -0.0001(12)
C5 0.0315(16) 0.0478(16) 0.0486(14) -0.0032(12) -0.0013(10) -0.0044(13)
C6 0.0306(16) 0.0509(16) 0.0486(14) 0.0003(11) -0.0017(10) 0.0025(13)
C7 0.0307(15) 0.0423(15) 0.0351(12) 0.0048(10) 0.0011(9) -0.0025(12)
C8 0.0379(17) 0.0433(16) 0.0420(13) 0.0031(11) 0.0031(10) -0.0026(12)
C9 0.0442(18) 0.0466(17) 0.0581(16) -0.0052(12) 0.0023(12) -0.0009(15)
C10 0.067(2) 0.0487(18) 0.0665(18) 0.0042(14) 0.0084(14) 0.0075(15)
C11 0.0328(15) 0.0461(15) 0.0297(11) 0.0041(10) 0.0024(9) -0.0004(12)
C12 0.0321(16) 0.0505(17) 0.0399(13) 0.0057(11) 0.0017(10) 0.0007(12)
C13 0.043(2) 0.0515(18) 0.0578(16) 0.0028(13) 0.0009(12) 0.0117(14)
C14 0.050(2) 0.0428(16) 0.0562(16) -0.0013(12) 0.0029(12) 0.0048(14)
C15 0.0322(16) 0.0619(19) 0.0541(15) 0.0050(13) -0.0017(11) 0.0065(14)
C16 0.0284(16) 0.0659(19) 0.0526(15) 0.0021(13) -0.0017(11) -0.0060(14)
C17 0.0352(16) 0.0503(17) 0.0392(13) 0.0018(11) 0.0027(10) -0.0061(13)
C18 0.0304(15) 0.0451(15) 0.0293(11) 0.0046(10) 0.0013(9) -0.0029(12)
C19 0.0478(19) 0.0439(16) 0.0580(16) -0.0002(12) 0.0035(12) -0.0081(14)
C20 0.0342(17) 0.0562(19) 0.0582(16) -0.0001(13) -0.0010(11) -0.0122(14)
O1 0.0558(15) 0.0551(12) 0.0861(14) -0.0028(11) -0.0238(10) -0.0042(10)
O2 0.0438(15) 0.0569(14) 0.173(2) -0.0168(14) 0.0224(14) -0.0025(12)

loop_
_atom_type_symbol
_atom_type_description
_atom_type_scat_dispersion_real
_atom_type_scat_dispersion_imag
_atom_type_scat_source
C C 0.0033 0.0016 'International Tables Vol C Tables 4.2.6.8 and 6.1.1.4'
H H 0.0000 0.0000 'International Tables Vol C Tables 4.2.6.8 and 6.1.1.4'
O O 0.0106 0.0060 'International Tables Vol C Tables 4.2.6.8 and 6.1.1.4'

loop_
_geom_angle_atom_site_label_1
_geom_angle_atom_site_label_2
_geom_angle_atom_site_label_3
_geom_angle
C2 C1 H1A 109.5
C2 C1 H1B 109.5
H1A C1 H1B 109.5
C2 C1 H1C 109.5
H1A C1 H1C 109.5
H1B C1 H1C 109.5
O1 C2 C3 122.3(2)
O1 C2 C1 119.5(3)
C3 C2 C1 118.2(2)
C14 C3 C4 118.9(2)
C14 C3 C2 118.4(2)
C4 C3 C2 122.6(2)
C3 C4 C11 118.9(2)
C3 C4 C5 123.9(2)
C11 C4 C5 117.2(2)
C6 C5 C4 122.3(2)
C6 C5 H5 118.8
C4 C5 H5 118.8
C5 C6 C7 122.4(2)
C5 C6 H6 118.8
C7 C6 H6 118.8
C8 C7 C18 119.1(2)
C8 C7 C6 123.9(2)
C18 C7 C6 117.0(2)
C19 C8 C7 118.9(2)
C19 C8 C9 118.4(2)
C7 C8 C9 122.6(2)
O2 C9 C10 118.6(3)
O2 C9 C8 121.5(2)
C10 C9 C8 119.7(3)
C9 C10 H10A 109.5
C9 C10 H10B 109.5
H10A C10 H10B 109.5
C9 C10 H10C 109.5
H10A C10 H10C 109.5
H10B C10 H10C 109.5
C12 C11 C4 120.4(2)
C12 C11 C18 119.0(2)
C4 C11 C18 120.6(2)
C13 C12 C11 118.6(2)
C13 C12 C15 121.6(2)
C11 C12 C15 119.8(2)
C14 C13 C12 120.8(3)
C14 C13 H13 119.6
C12 C13 H13 119.6
C13 C14 C3 122.3(3)
C13 C14 H14 118.8
C3 C14 H14 118.8
C16 C15 C12 121.2(3)
C16 C15 H15 119.4
C12 C15 H15 119.4
C15 C16 C17 121.2(3)
C15 C16 H16 119.4
C17 C16 H16 119.4
C20 C17 C18 118.9(2)
C20 C17 C16 121.7(2)
C18 C17 C16 119.4(2)
C17 C18 C7 120.2(2)
C17 C18 C11 119.3(2)
C7 C18 C11 120.4(2)
C20 C19 C8 122.3(3)
C20 C19 H19 118.9
C8 C19 H19 118.9
C19 C20 C17 120.5(3)
C19 C20 H20 119.7
C17 C20 H20 119.7

loop_
_geom_bond_atom_site_label_1
_geom_bond_atom_site_label_2
_geom_bond_distance
C1 C2 1.508(3)
C1 H1A 0.9600
C1 H1B 0.9600
C1 H1C 0.9600
C2 O1 1.216(3)
C2 C3 1.497(3)
C3 C14 1.389(3)
C3 C4 1.419(3)
C4 C11 1.424(3)
C4 C5 1.430(3)
C5 C6 1.349(3)
C5 H5 0.9300
C6 C7 1.433(3)
C6 H6 0.9300
C7 C8 1.418(3)
C7 C18 1.426(3)
C8 C19 1.391(3)
C8 C9 1.496(3)
C9 O2 1.215(3)
C9 C10 1.496(3)
C10 H10A 0.9600
C10 H10B 0.9600
C10 H10C 0.9600
C11 C12 1.423(3)
C11 C18 1.435(3)
C12 C13 1.393(3)
C12 C15 1.428(3)
C13 C14 1.374(4)
C13 H13 0.9300
C14 H14 0.9300
C15 C16 1.342(3)
C15 H15 0.9300
C16 C17 1.432(3)
C16 H16 0.9300
C17 C20 1.394(3)
C17 C18 1.424(3)
C19 C20 1.381(3)
C19 H19 0.9300
C20 H20 0.9300

loop_
_geom_torsion_atom_site_label_1
_geom_torsion_atom_site_label_2
_geom_torsion_atom_site_label_3
_geom_torsion_atom_site_label_4
_geom_torsion
O1 C2 C3 C14 -151.1(3)
C1 C2 C3 C14 27.4(3)
O1 C2 C3 C4 28.5(4)
C1 C2 C3 C4 -153.0(2)
C14 C3 C4 C11 -1.4(3)
C2 C3 C4 C11 179.01(19)
C14 C3 C4 C5 -179.8(2)
C2 C3 C4 C5 0.6(3)
C3 C4 C5 C6 177.3(2)
C11 C4 C5 C6 -1.2(3)
C4 C5 C6 C7 -0.5(4)
C5 C6 C7 C8 -179.5(2)
C5 C6 C7 C18 2.9(3)
C18 C7 C8 C19 3.5(3)
C6 C7 C8 C19 -174.0(2)
C18 C7 C8 C9 -172.15(19)
C6 C7 C8 C9 10.4(3)
C19 C8 C9 O2 -151.1(3)
C7 C8 C9 O2 24.5(4)
C19 C8 C9 C10 24.3(3)
C7 C8 C9 C10 -160.1(2)
C3 C4 C11 C12 2.0(3)
C5 C4 C11 C12 -179.43(19)
C3 C4 C11 C18 -178.13(19)
C5 C4 C11 C18 0.4(3)
C4 C11 C12 C13 -1.0(3)
C18 C11 C12 C13 179.2(2)
C4 C11 C12 C15 179.64(19)
C18 C11 C12 C15 -0.2(3)
C11 C12 C13 C14 -0.7(3)
C15 C12 C13 C14 178.6(2)
C12 C13 C14 C3 1.4(4)
C4 C3 C14 C13 -0.3(3)
C2 C3 C14 C13 179.3(2)
C13 C12 C15 C16 179.5(2)
C11 C12 C15 C16 -1.1(3)
C12 C15 C16 C17 1.1(4)
C15 C16 C17 C20 -179.5(2)
C15 C16 C17 C18 0.3(3)
C20 C17 C18 C7 -2.1(3)
C16 C17 C18 C7 178.0(2)
C20 C17 C18 C11 178.3(2)
C16 C17 C18 C11 -1.6(3)
C8 C7 C18 C17 -0.9(3)
C6 C7 C18 C17 176.73(19)
C8 C7 C18 C11 178.71(19)
C6 C7 C18 C11 -3.6(3)
C12 C11 C18 C17 1.5(3)
C4 C11 C18 C17 -178.32(18)
C12 C11 C18 C7 -178.10(18)
C4 C11 C18 C7 2.0(3)
C7 C8 C19 C20 -3.1(3)
C9 C8 C19 C20 172.7(2)
C8 C19 C20 C17 0.0(4)
C18 C17 C20 C19 2.6(3)
C16 C17 C20 C19 -177.6(2)
